data_9017480
loop_
_publ_author_name
'Amit, A.'
'Horowitz, A.'
'Makovsky, J.'

_publ_section_title
;
 Preparation and crystal structure of KFeCl3 and KFeBr3
;
_journal_name_full 'Israel Journal of Chemistry'
_journal_page_first 827
_journal_page_last 830
_journal_volume 12
_journal_year 1974
_chemical_compound_source Synthetic
_chemical_formula_sum 'Br3 Fe K'
_space_group_IT_number 62
_space_group_name_Hall '-P 2ac 2n'
_space_group_name_H-M_alt 'P n m a'
_symmetry_space_group_name_H-M 'P n m a'
_cell_angle_alpha 90
_cell_angle_beta 90
_cell_angle_gamma 90
_cell_length_a 8.712
_cell_length_b 3.845
_cell_length_c 14.15
_cell_formula_units_Z 4
_cell_volume 473.992
_database_code_amcsd 0020631
_exptl_crystal_density_diffrn 4.690
_cod_data_source_file inputs/fixed/downloads/15/15247.cif
_cod_data_source_block 15247
_cod_original_formula_sum 'K Fe Br3'
_cod_database_code 9017480
_amcsd_formula_title KFeBr3

loop_
_space_group_symop_operation_xyz
x,y,z
x,1/2-y,z
-x,1/2+y,-z
1/2-x,1/2+y,1/2+z
1/2+x,1/2-y,1/2-z
1/2+x,y,1/2-z
1/2-x,-y,1/2+z
-x,-y,-z

loop_
_atom_site_label
_atom_site_fract_x
_atom_site_fract_y
_atom_site_fract_z
K 0.48500 0.25000 0.86700
Fe 0.14700 0.25000 0.06100
Br1 0.27700 0.25000 0.19500
Br2 0.18600 0.25000 0.50800
Br3 0.04100 0.25000 0.88000

loop_
_cod_related_entry_id
_cod_related_entry_database
_cod_related_entry_code
1 AMCSD 0020631
